data_4038540
loop_
_publ_author_name
'Davies, Alyn T.'
'Greenhalgh, Mark D.'
'Slawin, Alexandra M. Z.'
'Smith, Andrew D.'

_publ_section_title
;
 NHC-catalyzed enantioselective synthesis of
 \b-trifluoromethyl-\b-hydroxyamides
;
_journal_name_full 'Beilstein Journal of Organic Chemistry'
_journal_page_first 1572
_journal_page_last 1578
_journal_paper_doi 10.3762/bjoc.16.129
_journal_volume 16
_journal_year 2020
_chemical_absolute_configuration ad
_chemical_formula_moiety 'C14 H15 Br F3 N O2'
_chemical_formula_sum 'C14 H15 Br F3 N O2'
_chemical_formula_weight 366.18
_space_group_IT_number 4
_space_group_name_Hall 'P 2yb'
_space_group_name_H-M_alt 'P 1 21 1'
_symmetry_cell_setting monoclinic
_symmetry_Int_Tables_number 4
_symmetry_space_group_name_Hall 'P 2yb'
_symmetry_space_group_name_H-M 'P 1 21 1'
_atom_sites_solution_hydrogens geom
_atom_sites_solution_primary direct
_atom_sites_solution_secondary difmap
_cell_angle_alpha 90.0000
_cell_angle_beta 92.812(9)
_cell_angle_gamma 90.0000
_cell_formula_units_Z 4
_cell_length_a 9.928(3)
_cell_length_b 7.168(2)
_cell_length_c 21.272(7)
_cell_measurement_reflns_used 4955
_cell_measurement_temperature 93
_cell_measurement_theta_max 27.60
_cell_measurement_theta_min 1.90
_cell_volume 1512.0(8)
_computing_cell_refinement 'CrystalClear-SM Expert 2.1 b32'
_computing_data_collection 'CrystalClear-SM Expert 2.1 b32 (Rigaku, 2014)'
_computing_data_reduction 'CrystalClear-SM Expert 2.1 b32'
_computing_molecular_graphics 'CrystalStructure 4.1'
_computing_publication_material 'CrystalStructure 4.1 (Rigaku, 2014)'
_computing_structure_refinement 'SHELXL-2013 (Sheldrick, 2013)'
_computing_structure_solution 'Superflip (Palatinus, et al., 2007)'
_diffrn_ambient_temperature 93
_diffrn_detector_area_resol_mean 5.814
_diffrn_measured_fraction_theta_full 0.996
_diffrn_measured_fraction_theta_max 0.993
_diffrn_measurement_device_type 'Rigaku XtaLAB P200'
_diffrn_measurement_method \w
_diffrn_radiation_type 'Mo K\a'
_diffrn_radiation_wavelength 0.71075
_diffrn_reflns_av_R_equivalents 0.0731
_diffrn_reflns_Laue_measured_fraction_full 0.996
_diffrn_reflns_Laue_measured_fraction_max 0.993
_diffrn_reflns_limit_h_max 8
_diffrn_reflns_limit_h_min -12
_diffrn_reflns_limit_k_max 8
_diffrn_reflns_limit_k_min -8
_diffrn_reflns_limit_l_max 25
_diffrn_reflns_limit_l_min -24
_diffrn_reflns_number 11621
_diffrn_reflns_point_group_measured_fraction_full 0.966
_diffrn_reflns_point_group_measured_fraction_max 0.962
_diffrn_reflns_theta_full 25.000
_diffrn_reflns_theta_max 25.457
_diffrn_reflns_theta_min 1.917
_diffrn_standards_number 0
_exptl_absorpt_coefficient_mu 2.762
_exptl_absorpt_correction_T_max 0.946
_exptl_absorpt_correction_T_min 0.486
_exptl_absorpt_correction_type multi-scan
_exptl_absorpt_process_details 'REQAB (Rigaku, 1998)'
_exptl_crystal_colour colorless
_exptl_crystal_density_diffrn 1.609
_exptl_crystal_density_method 'not measured'
_exptl_crystal_description platelet
_exptl_crystal_F_000 736.00
_exptl_crystal_size_max 0.200
_exptl_crystal_size_mid 0.100
_exptl_crystal_size_min 0.020
_refine_diff_density_max 1.05
_refine_diff_density_min -0.70
_refine_ls_abs_structure_details
;
 Flack x determined using 1778 quotients [(I+)-(I-)]/[(I+)+(I-)]
 (Parsons, Flack and Wagner, Acta Cryst. B69 (2013) 249-259).
;
_refine_ls_abs_structure_Flack -0.005(7)
_refine_ls_extinction_method none
_refine_ls_goodness_of_fit_ref 0.874
_refine_ls_hydrogen_treatment mixed
_refine_ls_number_parameters 397
_refine_ls_number_reflns 5388
_refine_ls_number_restraints 5
_refine_ls_R_factor_all 0.0414
_refine_ls_R_factor_gt 0.0378
_refine_ls_shift/su_max 0.001
_refine_ls_structure_factor_coef Fsqd
_refine_ls_weighting_details 'w = 1/[\s^2^(Fo^2^)+(0.0429P)^2^+0.0000P] where P=(Fo^2^+2Fc^2^)/3'
_refine_ls_weighting_scheme calc
_refine_ls_wR_factor_gt 0.0875
_refine_ls_wR_factor_ref 0.1060
_reflns_number_gt 4653
_reflns_number_total 5388
_reflns_threshold_expression F^2^>2.0\s(F^2^)
_cod_data_source_file 1860-5397-16-129-S2.cif
_cod_data_source_block 12
_cod_depositor_comments 'Adding full bibliography for 4038540.cif.'
_cod_database_code 4038540

loop_
_symmetry_equiv_pos_site_id
_symmetry_equiv_pos_as_xyz
1 +X,+Y,+Z
2 -X,1/2+Y,-Z

loop_
_atom_site_label
_atom_site_type_symbol
_atom_site_fract_x
_atom_site_fract_y
_atom_site_fract_z
_atom_site_U_iso_or_equiv
_atom_site_adp_type
_atom_site_occupancy
_atom_site_site_symmetry_multiplicity
_atom_site_calc_flag
_atom_site_refinement_flags
_atom_site_disorder_assembly
_atom_site_disorder_group
Br12 Br -0.08036(9) -0.13643(10) 1.02258(3) 0.0274(2) Uani 1 2 d . . .
Br32 Br 0.62716(9) -0.59225(9) 1.01801(3) 0.0272(2) Uani 1 2 d . . .
F1 F -0.1067(5) 0.0043(6) 0.6371(2) 0.0258(10) Uani 1 2 d . . .
F2 F 0.0322(4) -0.1442(6) 0.69996(19) 0.0232(9) Uani 1 2 d . . .
F3 F -0.1835(4) -0.1769(5) 0.7083(2) 0.0247(10) Uani 1 2 d . . .
F4 F 0.4159(5) -0.5674(5) 0.71454(19) 0.0234(10) Uani 1 2 d . . .
F5 F 0.6029(5) -0.4190(6) 0.7021(2) 0.0253(10) Uani 1 2 d . . .
F6 F 0.4213(5) -0.3383(5) 0.6495(2) 0.0252(11) Uani 1 2 d . . .
O2 O -0.2149(5) 0.2057(7) 0.7282(3) 0.0185(11) Uani 1 2 d . . .
O4 O -0.0858(5) 0.4250(7) 0.6525(2) 0.0208(11) Uani 1 2 d . . .
O22 O 0.2903(5) -0.2554(6) 0.7581(2) 0.0181(12) Uani 1 2 d . . .
O24 O 0.3174(5) 0.0350(6) 0.6777(2) 0.0179(11) Uani 1 2 d . . .
N5 N 0.1267(7) 0.3231(8) 0.6339(3) 0.0198(14) Uani 1 2 d . . .
N25 N 0.5328(6) 0.0892(8) 0.6518(3) 0.0155(13) Uani 1 2 d . . .
C1 C -0.0864(8) -0.0513(10) 0.6971(4) 0.0208(17) Uani 1 2 d . . .
C2 C -0.0912(8) 0.1154(9) 0.7437(4) 0.0181(17) Uani 1 2 d . . .
C3 C 0.0297(8) 0.2478(10) 0.7342(4) 0.0176(16) Uani 1 2 d . . .
C4 C 0.0181(7) 0.3395(10) 0.6693(3) 0.0181(16) Uani 1 2 d . . .
C6 C 0.1319(8) 0.4019(11) 0.5709(3) 0.0253(17) Uani 1 2 d . . .
C7 C 0.1096(10) 0.2624(13) 0.5203(4) 0.033(2) Uani 1 2 d . . .
C8 C 0.1884(10) 0.2353(12) 0.4744(4) 0.034(2) Uani 1 2 d . . .
C9 C -0.0908(8) 0.0434(9) 0.8113(4) 0.0161(16) Uani 1 2 d . . .
C10 C 0.0119(8) -0.0721(10) 0.8365(4) 0.0210(16) Uani 1 2 d . . .
C11 C 0.0139(7) -0.1268(10) 0.8987(3) 0.0193(15) Uani 1 2 d . . .
C12 C -0.0849(8) -0.0667(10) 0.9361(3) 0.0207(16) Uani 1 2 d . . .
C13 C -0.1890(8) 0.0492(9) 0.9125(4) 0.0203(17) Uani 1 2 d . . .
C14 C -0.1898(8) 0.1011(9) 0.8499(4) 0.0205(17) Uani 1 2 d . . .
C15 C 0.0346(8) 0.4069(10) 0.7825(3) 0.0216(16) Uani 1 2 d . . .
C21 C 0.4685(8) -0.3957(9) 0.7061(4) 0.0175(16) Uani 1 2 d . . .
C22 C 0.4325(8) -0.2657(9) 0.7603(4) 0.0157(16) Uani 1 2 d . . .
C23 C 0.4940(7) -0.0648(9) 0.7515(3) 0.0153(15) Uani 1 2 d . . .
C24 C 0.4420(8) 0.0246(9) 0.6903(4) 0.0175(17) Uani 1 2 d . . .
C26 C 0.4923(8) 0.1848(10) 0.5933(4) 0.0189(16) Uani 1 2 d . . .
C27 C 0.6130(8) 0.2705(10) 0.5633(4) 0.0210(17) Uani 1 2 d . . .
C28 C 0.6349(9) 0.2531(12) 0.5045(4) 0.033(2) Uani 1 2 d . . .
C29 C 0.4839(8) -0.3532(9) 0.8217(4) 0.0149(16) Uani 1 2 d . . .
C30 C 0.6201(8) -0.3514(9) 0.8409(4) 0.0188(17) Uani 1 2 d . . .
C31 C 0.6651(8) -0.4265(9) 0.8981(4) 0.0190(17) Uani 1 2 d . . .
C32 C 0.5713(8) -0.5071(9) 0.9361(4) 0.0193(17) Uani 1 2 d . . .
C33 C 0.4361(8) -0.5199(9) 0.9175(4) 0.0190(17) Uani 1 2 d . . .
C34 C 0.3930(8) -0.4409(9) 0.8603(4) 0.0184(16) Uani 1 2 d . . .
C35 C 0.4567(8) 0.0619(9) 0.8064(4) 0.0185(17) Uani 1 2 d . . .
H25 H 0.625(3) 0.065(10) 0.668(3) 0.013(19) Uiso 1 2 d . . .
H22 H 0.249(8) -0.164(9) 0.729(3) 0.04(3) Uiso 1 2 d . . .
H3 H 0.11552 0.17492 0.7383 0.0211 Uiso 1 2 calc R . .
H5 H 0.216(5) 0.271(14) 0.645(5) 0.07(4) Uiso 1 2 d . . .
H6A H 0.22104 0.46109 0.56658 0.0304 Uiso 1 2 calc R . .
H6B H 0.06244 0.50061 0.56574 0.0304 Uiso 1 2 calc R . .
H7 H 0.0314 0.18643 0.52163 0.0394 Uiso 1 2 calc R . .
H8A H 0.26763 0.3084 0.4714 0.0408 Uiso 1 2 calc R . .
H8B H 0.1668 0.14244 0.44365 0.0408 Uiso 1 2 calc R . .
H2 H -0.185(10) 0.276(12) 0.692(3) 0.06(3) Uiso 1 2 d . . .
H10 H 0.08099 -0.11327 0.81048 0.0252 Uiso 1 2 calc R . .
H11 H 0.08371 -0.2059 0.91539 0.0232 Uiso 1 2 calc R . .
H13 H -0.2574 0.09112 0.9388 0.0243 Uiso 1 2 calc R . .
H14 H -0.26042 0.17849 0.83312 0.0246 Uiso 1 2 calc R . .
H15A H -0.05353 0.46851 0.78236 0.0259 Uiso 1 2 calc R . .
H15B H 0.10346 0.49765 0.77155 0.0259 Uiso 1 2 calc R . .
H15C H 0.05705 0.35615 0.82451 0.0259 Uiso 1 2 calc R . .
H23 H 0.5944 -0.07521 0.7513 0.0184 Uiso 1 2 calc R . .
H26A H 0.42638 0.28396 0.60215 0.0227 Uiso 1 2 calc R . .
H26B H 0.44778 0.09492 0.56371 0.0227 Uiso 1 2 calc R . .
H27 H 0.67546 0.34029 0.58909 0.0252 Uiso 1 2 calc R . .
H28A H 0.57385 0.18395 0.47773 0.0393 Uiso 1 2 calc R . .
H28B H 0.71203 0.30939 0.48778 0.0393 Uiso 1 2 calc R . .
H30 H 0.68342 -0.29744 0.81421 0.0226 Uiso 1 2 calc R . .
H31 H 0.75801 -0.42295 0.91102 0.0228 Uiso 1 2 calc R . .
H33 H 0.37422 -0.58128 0.94315 0.0228 Uiso 1 2 calc R . .
H34 H 0.30021 -0.44642 0.84726 0.0221 Uiso 1 2 calc R . .
H35A H 0.3583 0.07118 0.80742 0.0222 Uiso 1 2 calc R . .
H35B H 0.49489 0.18644 0.80067 0.0222 Uiso 1 2 calc R . .
H35C H 0.49304 0.0088 0.84619 0.0222 Uiso 1 2 calc R . .

loop_
_atom_site_aniso_label
_atom_site_aniso_U_11
_atom_site_aniso_U_22
_atom_site_aniso_U_33
_atom_site_aniso_U_12
_atom_site_aniso_U_13
_atom_site_aniso_U_23
Br12 0.0316(5) 0.0265(4) 0.0244(4) 0.0047(4) 0.0048(4) 0.0052(3)
Br32 0.0352(5) 0.0245(4) 0.0216(4) 0.0034(4) -0.0013(4) 0.0060(3)
F1 0.033(3) 0.020(2) 0.024(2) -0.001(2) -0.002(2) -0.0040(19)
F2 0.016(2) 0.0206(19) 0.033(2) 0.0024(19) 0.0011(19) -0.005(2)
F3 0.019(3) 0.015(2) 0.041(3) -0.0056(18) 0.006(2) -0.0053(19)
F4 0.031(3) 0.0073(18) 0.032(2) -0.0044(18) 0.001(2) -0.0012(18)
F5 0.023(3) 0.021(2) 0.033(3) 0.0041(19) 0.004(2) -0.0073(19)
F6 0.039(3) 0.015(2) 0.021(2) 0.003(2) -0.003(2) -0.0020(18)
O2 0.013(3) 0.015(2) 0.028(3) 0.004(2) -0.001(2) -0.000(2)
O4 0.020(3) 0.014(2) 0.028(3) 0.004(2) -0.001(2) 0.004(2)
O22 0.012(3) 0.015(2) 0.028(3) -0.000(2) -0.001(2) 0.004(2)
O24 0.014(3) 0.013(2) 0.027(3) -0.000(2) -0.002(2) 0.005(2)
N5 0.019(4) 0.018(3) 0.022(3) 0.003(3) 0.001(3) 0.002(3)
N25 0.014(3) 0.014(3) 0.019(3) 0.002(2) 0.001(3) 0.002(2)
C1 0.015(4) 0.017(4) 0.030(4) -0.002(3) 0.000(4) -0.002(3)
C2 0.012(4) 0.013(3) 0.029(5) -0.003(3) -0.002(3) 0.002(3)
C3 0.012(4) 0.017(3) 0.023(4) -0.004(3) -0.002(3) 0.001(3)
C4 0.019(4) 0.012(3) 0.023(4) -0.004(3) -0.001(3) 0.001(3)
C6 0.027(4) 0.023(4) 0.026(4) 0.005(4) 0.003(3) 0.006(4)
C7 0.030(5) 0.043(5) 0.025(5) -0.007(4) -0.005(4) 0.004(4)
C8 0.041(6) 0.034(4) 0.026(5) -0.003(4) -0.004(5) 0.003(4)
C9 0.015(4) 0.011(3) 0.023(4) -0.003(3) -0.001(3) -0.001(3)
C10 0.017(4) 0.017(3) 0.030(4) 0.001(3) 0.003(3) -0.002(3)
C11 0.017(4) 0.014(3) 0.027(4) 0.001(3) 0.001(3) -0.001(3)
C12 0.024(4) 0.021(4) 0.017(4) -0.007(3) -0.001(3) 0.003(3)
C13 0.017(4) 0.014(3) 0.030(5) -0.001(3) 0.004(4) -0.002(3)
C14 0.017(4) 0.014(3) 0.030(5) -0.001(3) -0.001(4) -0.003(3)
C15 0.023(4) 0.016(3) 0.026(4) -0.006(3) 0.001(3) 0.003(3)
C21 0.021(4) 0.010(3) 0.022(4) -0.003(3) 0.003(3) 0.002(3)
C22 0.013(4) 0.008(3) 0.026(4) -0.002(3) 0.001(3) 0.000(3)
C23 0.014(4) 0.013(3) 0.019(4) -0.002(3) -0.001(3) 0.002(3)
C24 0.021(5) 0.004(3) 0.027(4) 0.001(3) -0.002(4) -0.007(3)
C26 0.018(4) 0.019(4) 0.020(4) 0.001(3) 0.002(3) 0.000(3)
C27 0.019(4) 0.020(3) 0.024(4) 0.000(3) -0.001(4) 0.006(3)
C28 0.034(6) 0.030(4) 0.035(6) 0.007(4) 0.011(5) 0.011(4)
C29 0.017(4) 0.009(3) 0.018(4) 0.001(3) -0.002(3) 0.000(3)
C30 0.017(4) 0.012(3) 0.028(4) -0.002(3) 0.004(3) 0.004(3)
C31 0.016(4) 0.019(4) 0.022(4) 0.001(3) 0.001(3) 0.004(3)
C32 0.028(5) 0.013(3) 0.016(4) 0.003(3) -0.004(4) 0.002(3)
C33 0.021(4) 0.015(3) 0.022(4) -0.002(3) 0.004(3) 0.000(3)
C34 0.017(4) 0.014(3) 0.025(4) -0.001(3) 0.002(3) -0.003(3)
C35 0.017(4) 0.013(3) 0.025(4) 0.003(3) 0.001(4) -0.001(3)

loop_
_atom_type_symbol
_atom_type_description
_atom_type_scat_dispersion_real
_atom_type_scat_dispersion_imag
_atom_type_scat_source
C C 0.0033 0.0016
;
International Tables for Crystallography
(Vol. C, Tables 4.2.6.8 and 6.1.1.4)
;
H H 0.0000 0.0000
;
International Tables for Crystallography
(Vol. C, Table 6.1.1.4)
;
F F 0.0171 0.0103
;
International Tables for Crystallography
(Vol. C, Tables 4.2.6.8 and 6.1.1.4)
;
N N 0.0061 0.0033
;
International Tables for Crystallography
(Vol. C, Tables 4.2.6.8 and 6.1.1.4)
;
O O 0.0106 0.0060
;
International Tables for Crystallography
(Vol. C, Tables 4.2.6.8 and 6.1.1.4)
;
Br Br -0.2901 2.4595
;
International Tables for Crystallography
(Vol. C, Tables 4.2.6.8 and 6.1.1.4)
;

loop_
_geom_angle_atom_site_label_1
_geom_angle_atom_site_label_2
_geom_angle_atom_site_label_3
_geom_angle
_geom_angle_publ_flag
_geom_angle_site_symmetry_1
_geom_angle_site_symmetry_2
_geom_angle_site_symmetry_3
C4 N5 C6 122.9(6) yes . . .
C24 N25 C26 121.4(6) yes . . .
F1 C1 F2 106.2(6) yes . . .
F1 C1 F3 106.9(6) yes . . .
F1 C1 C2 111.7(6) yes . . .
F2 C1 F3 107.0(5) yes . . .
F2 C1 C2 113.8(6) yes . . .
F3 C1 C2 110.8(6) yes . . .
O2 C2 C1 104.9(6) yes . . .
O2 C2 C3 111.0(5) yes . . .
O2 C2 C9 109.7(6) yes . . .
C1 C2 C3 109.8(6) yes . . .
C1 C2 C9 110.0(6) yes . . .
C3 C2 C9 111.3(6) yes . . .
C2 C3 C4 110.9(6) yes . . .
C2 C3 C15 111.5(6) yes . . .
C4 C3 C15 106.5(6) yes . . .
O4 C4 N5 124.1(7) yes . . .
O4 C4 C3 119.9(7) yes . . .
N5 C4 C3 116.1(6) yes . . .
N5 C6 C7 113.3(7) yes . . .
C6 C7 C8 125.2(9) yes . . .
C2 C9 C10 121.9(7) yes . . .
C2 C9 C14 119.4(6) yes . . .
C10 C9 C14 118.6(7) yes . . .
C9 C10 C11 120.8(7) yes . . .
C10 C11 C12 119.5(7) yes . . .
Br12 C12 C11 119.8(5) yes . . .
Br12 C12 C13 119.0(6) yes . . .
C11 C12 C13 121.2(7) yes . . .
C12 C13 C14 118.4(7) yes . . .
C9 C14 C13 121.6(7) yes . . .
F4 C21 F5 106.5(5) yes . . .
F4 C21 F6 106.2(6) yes . . .
F4 C21 C22 110.3(6) yes . . .
F5 C21 F6 106.6(6) yes . . .
F5 C21 C22 112.8(6) yes . . .
F6 C21 C22 113.9(6) yes . . .
O22 C22 C21 106.0(6) yes . . .
O22 C22 C23 109.9(5) yes . . .
O22 C22 C29 110.2(6) yes . . .
C21 C22 C23 111.0(6) yes . . .
C21 C22 C29 108.3(6) yes . . .
C23 C22 C29 111.4(6) yes . . .
C22 C23 C24 111.7(6) yes . . .
C22 C23 C35 109.8(6) yes . . .
C24 C23 C35 108.5(6) yes . . .
O24 C24 N25 122.6(7) yes . . .
O24 C24 C23 119.9(7) yes . . .
N25 C24 C23 117.5(7) yes . . .
N25 C26 C27 111.0(6) yes . . .
C26 C27 C28 123.1(7) yes . . .
C22 C29 C30 122.0(7) yes . . .
C22 C29 C34 119.5(7) yes . . .
C30 C29 C34 118.4(7) yes . . .
C29 C30 C31 121.4(7) yes . . .
C30 C31 C32 118.5(7) yes . . .
Br32 C32 C31 119.5(6) yes . . .
Br32 C32 C33 118.4(6) yes . . .
C31 C32 C33 122.0(7) yes . . .
C32 C33 C34 118.4(7) yes . . .
C29 C34 C33 121.2(7) yes . . .
C2 O2 H2 97(6) no . . .
C22 O22 H22 116(5) no . . .
C4 N5 H5 130(6) no . . .
C6 N5 H5 107(6) no . . .
C24 N25 H25 112(4) no . . .
C26 N25 H25 127(4) no . . .
C2 C3 H3 109.283 no . . .
C4 C3 H3 109.280 no . . .
C15 C3 H3 109.283 no . . .
N5 C6 H6A 108.908 no . . .
N5 C6 H6B 108.920 no . . .
C7 C6 H6A 108.903 no . . .
C7 C6 H6B 108.897 no . . .
H6A C6 H6B 107.733 no . . .
C6 C7 H7 117.400 no . . .
C8 C7 H7 117.389 no . . .
C7 C8 H8A 119.991 no . . .
C7 C8 H8B 120.002 no . . .
H8A C8 H8B 120.007 no . . .
C9 C10 H10 119.609 no . . .
C11 C10 H10 119.590 no . . .
C10 C11 H11 120.254 no . . .
C12 C11 H11 120.247 no . . .
C12 C13 H13 120.803 no . . .
C14 C13 H13 120.818 no . . .
C9 C14 H14 119.215 no . . .
C13 C14 H14 119.205 no . . .
C3 C15 H15A 109.474 no . . .
C3 C15 H15B 109.476 no . . .
C3 C15 H15C 109.477 no . . .
H15A C15 H15B 109.470 no . . .
H15A C15 H15C 109.464 no . . .
H15B C15 H15C 109.466 no . . .
C22 C23 H23 108.924 no . . .
C24 C23 H23 108.933 no . . .
C35 C23 H23 108.926 no . . .
N25 C26 H26A 109.424 no . . .
N25 C26 H26B 109.429 no . . .
C27 C26 H26A 109.435 no . . .
C27 C26 H26B 109.432 no . . .
H26A C26 H26B 108.031 no . . .
C26 C27 H27 118.470 no . . .
C28 C27 H27 118.474 no . . .
C27 C28 H28A 119.998 no . . .
C27 C28 H28B 119.995 no . . .
H28A C28 H28B 120.008 no . . .
C29 C30 H30 119.287 no . . .
C31 C30 H30 119.297 no . . .
C30 C31 H31 120.780 no . . .
C32 C31 H31 120.764 no . . .
C32 C33 H33 120.802 no . . .
C34 C33 H33 120.793 no . . .
C29 C34 H34 119.420 no . . .
C33 C34 H34 119.420 no . . .
C23 C35 H35A 109.469 no . . .
C23 C35 H35B 109.471 no . . .
C23 C35 H35C 109.472 no . . .
H35A C35 H35B 109.471 no . . .
H35A C35 H35C 109.477 no . . .
H35B C35 H35C 109.468 no . . .

loop_
_geom_bond_atom_site_label_1
_geom_bond_atom_site_label_2
_geom_bond_distance
_geom_bond_publ_flag
_geom_bond_site_symmetry_1
_geom_bond_site_symmetry_2
Br12 C12 1.904(7) yes . .
Br32 C32 1.904(7) yes . .
F1 C1 1.342(9) yes . .
F2 C1 1.351(9) yes . .
F3 C1 1.349(9) yes . .
F4 C21 1.352(8) yes . .
F5 C21 1.352(9) yes . .
F6 C21 1.335(9) yes . .
O2 C2 1.413(9) yes . .
O4 C4 1.238(9) yes . .
O22 C22 1.411(9) yes . .
O24 C24 1.256(9) yes . .
N5 C4 1.350(10) yes . .
N5 C6 1.457(9) yes . .
N25 C24 1.330(10) yes . .
N25 C26 1.460(9) yes . .
C1 C2 1.555(10) yes . .
C2 C3 1.551(10) yes . .
C2 C9 1.528(11) yes . .
C3 C4 1.528(10) yes . .
C3 C15 1.535(10) yes . .
C6 C7 1.478(11) yes . .
C7 C8 1.296(13) yes . .
C9 C10 1.399(10) yes . .
C9 C14 1.374(11) yes . .
C10 C11 1.380(10) yes . .
C11 C12 1.363(11) yes . .
C12 C13 1.400(11) yes . .
C13 C14 1.382(11) yes . .
C21 C22 1.539(10) yes . .
C22 C23 1.579(9) yes . .
C22 C29 1.514(10) yes . .
C23 C24 1.519(10) yes . .
C23 C35 1.540(10) yes . .
C26 C27 1.516(11) yes . .
C27 C28 1.286(12) yes . .
C29 C30 1.394(11) yes . .
C29 C34 1.399(11) yes . .
C30 C31 1.383(10) yes . .
C31 C32 1.389(11) yes . .
C32 C33 1.383(11) yes . .
C33 C34 1.390(11) yes . .
O2 H2 0.98(7) no . .
O22 H22 0.98(7) no . .
N5 H5 0.98(6) no . .
N25 H25 0.98(3) no . .
C3 H3 1.000 no . .
C6 H6A 0.990 no . .
C6 H6B 0.990 no . .
C7 H7 0.950 no . .
C8 H8A 0.950 no . .
C8 H8B 0.950 no . .
C10 H10 0.950 no . .
C11 H11 0.950 no . .
C13 H13 0.950 no . .
C14 H14 0.950 no . .
C15 H15A 0.980 no . .
C15 H15B 0.980 no . .
C15 H15C 0.980 no . .
C23 H23 1.000 no . .
C26 H26A 0.990 no . .
C26 H26B 0.990 no . .
C27 H27 0.950 no . .
C28 H28A 0.950 no . .
C28 H28B 0.950 no . .
C30 H30 0.950 no . .
C31 H31 0.950 no . .
C33 H33 0.950 no . .
C34 H34 0.950 no . .
C35 H35A 0.980 no . .
C35 H35B 0.980 no . .
C35 H35C 0.980 no . .

loop_
_geom_contact_atom_site_label_1
_geom_contact_atom_site_label_2
_geom_contact_distance
_geom_contact_publ_flag
_geom_contact_site_symmetry_1
_geom_contact_site_symmetry_2
F1 O2 2.683(7) no . .
F1 O4 3.039(6) no . .
F1 N5 3.258(8) no . .
F1 C3 2.978(8) no . .
F1 C4 2.774(8) no . .
F2 O2 3.580(7) no . .
F2 C3 2.903(8) no . .
F2 C4 3.530(8) no . .
F2 C9 3.032(9) no . .
F2 C10 2.967(9) no . .
F3 O2 2.795(6) no . .
F3 C9 2.819(8) no . .
F3 C10 3.354(9) no . .
F4 O22 2.744(6) no . .
F4 C29 2.803(8) no . .
F4 C34 3.250(9) no . .
F5 O22 3.576(7) no . .
F5 C23 2.972(8) no . .
F5 C24 3.562(8) no . .
F5 C29 2.895(9) no . .
F5 C30 2.988(9) no . .
F6 O22 2.770(7) no . .
F6 O24 2.940(6) no . .
F6 N25 3.258(7) no . .
F6 C23 2.986(8) no . .
F6 C24 2.746(7) no . .
O2 O4 2.629(7) no . .
O2 C4 2.851(9) no . .
O2 C14 2.694(9) no . .
O2 C15 3.044(9) no . .
O4 C1 3.544(8) no . .
O4 C2 2.950(9) no . .
O4 C6 2.842(10) no . .
O4 C15 2.962(9) no . .
O22 O24 2.716(7) no . .
O22 C24 2.930(9) no . .
O22 C34 2.705(9) no . .
O22 C35 2.965(9) no . .
O24 C21 3.473(8) no . .
O24 C22 2.975(8) no . .
O24 C26 2.774(9) no . .
O24 C35 3.014(9) no . .
N5 C2 3.584(10) no . .
N5 C8 3.534(11) no . .
N5 C15 3.387(10) no . .
N25 C28 3.542(11) no . .
N25 C35 3.416(10) no . .
C1 C4 3.056(10) no . .
C1 C10 3.080(11) no . .
C3 C10 3.173(10) no . .
C3 C14 3.527(11) no . .
C4 C7 3.384(11) no . .
C9 C12 2.768(10) no . .
C9 C15 2.965(10) no . .
C10 C13 2.767(11) no . .
C11 C14 2.763(10) no . .
C14 C15 3.484(11) no . .
C21 C24 3.041(9) no . .
C21 C30 3.189(11) no . .
C21 C34 3.416(11) no . .
C23 C30 3.028(10) no . .
C29 C32 2.772(10) no . .
C29 C35 3.004(9) no . .
C30 C33 2.782(11) no . .
C30 C35 3.440(10) no . .
C31 C34 2.782(11) no . .
Br12 C12 3.582(7) no . 2_547
Br32 C33 3.429(7) no . 2_647
F1 C8 3.132(10) no . 2_546
F2 O4 3.437(6) no . 1_545
F2 O22 2.902(7) no . .
F2 O24 3.166(7) no . .
F3 F5 2.738(6) no . 1_455
F3 O4 3.257(6) no . 1_545
F3 N25 3.561(7) no . 1_455
F3 C23 3.468(9) no . 1_455
F4 O24 3.102(6) no . 1_545
F4 N5 3.364(8) no . 1_545
F4 N25 3.056(7) no . 1_545
F4 C24 2.983(7) no . 1_545
F4 C26 3.251(8) no . 1_545
F4 C35 3.312(8) no . 1_545
F5 F3 2.738(6) no . 1_655
F5 O2 3.274(6) no . 1_645
F5 O4 3.498(7) no . 1_645
F6 C28 3.360(10) no . 2_646
O2 F5 3.274(6) no . 1_465
O2 N25 3.035(8) no . 1_455
O2 C23 3.535(9) no . 1_455
O4 F2 3.437(6) no . 1_565
O4 F3 3.257(6) no . 1_565
O4 F5 3.498(7) no . 1_465
O22 F2 2.902(7) no . .
O22 C10 3.551(9) no . .
O22 C15 3.564(9) no . 1_545
O24 F2 3.166(7) no . .
O24 F4 3.102(6) no . 1_565
O24 N5 2.922(8) no . .
O24 C3 3.502(9) no . .
N5 F4 3.364(8) no . 1_565
N5 O24 2.922(8) no . .
N25 F3 3.561(7) no . 1_655
N25 F4 3.056(7) no . 1_565
N25 O2 3.035(8) no . 1_655
C3 O24 3.502(9) no . .
C8 F1 3.132(10) no . 2_556
C10 O22 3.551(9) no . .
C12 Br12 3.582(7) no . 2_557
C14 C35 3.597(11) no . 1_455
C15 O22 3.564(9) no . 1_565
C23 F3 3.468(9) no . 1_655
C23 O2 3.535(9) no . 1_655
C24 F4 2.983(7) no . 1_565
C26 F4 3.251(8) no . 1_565
C28 F6 3.360(10) no . 2_656
C33 Br32 3.429(7) no . 2_657
C35 F4 3.312(8) no . 1_565
C35 C14 3.597(11) no . 1_655
Br12 H11 2.9094 no . .
Br12 H13 2.9357 no . .
Br32 H31 2.9377 no . .
Br32 H33 2.9079 no . .
F1 H3 3.2449 no . .
F1 H7 3.1549 no . .
F1 H2 2.42(8) no . .
F2 H3 2.5525 no . .
F2 H10 2.3873 no . .
F3 H2 3.26(8) no . .
F3 H10 3.3569 no . .
F4 H22 3.35(7) no . .
F4 H34 3.2188 no . .
F5 H25 3.56(7) no . .
F5 H23 2.6802 no . .
F5 H30 2.6258 no . .
F6 H25 3.54(6) no . .
F6 H22 2.76(7) no . .
F6 H23 3.2916 no . .
O2 H3 3.2844 no . .
O2 H14 2.3062 no . .
O2 H15A 2.6945 no . .
O2 H15C 3.4791 no . .
O4 H3 3.1911 no . .
O4 H5 3.21(6) no . .
O4 H6B 2.4767 no . .
O4 H7 3.5138 no . .
O4 H2 1.70(9) no . .
O4 H15A 2.7828 no . .
O4 H15B 3.1225 no . .
O22 H23 3.2930 no . .
O22 H34 2.3378 no . .
O22 H35A 2.6394 no . .
O22 H35C 3.2831 no . .
O24 H25 3.08(3) no . .
O24 H22 1.94(7) no . .
O24 H23 3.1969 no . .
O24 H26A 2.6659 no . .
O24 H26B 2.8365 no . .
O24 H35A 2.7821 no . .
O24 H35B 3.2678 no . .
N5 H3 2.4687 no . .
N5 H7 2.7090 no . .
N5 H2 3.41(10) no . .
N5 H15B 3.2026 no . .
N25 H23 2.4727 no . .
N25 H27 2.6852 no . .
N25 H35B 3.2818 no . .
C1 H3 2.6915 no . .
C1 H2 2.54(9) no . .
C1 H10 2.8951 no . .
C2 H10 2.7183 no . .
C2 H14 2.6374 no . .
C2 H15A 2.6815 no . .
C2 H15B 3.3882 no . .
C2 H15C 2.8016 no . .
C3 H5 2.72(8) no . .
C3 H2 2.29(10) no . .
C3 H10 3.0845 no . .
C4 H6A 3.1658 no . .
C4 H6B 2.5443 no . .
C4 H7 3.3359 no . .
C4 H2 2.15(10) no . .
C4 H15A 2.7045 no . .
C4 H15B 2.5599 no . .
C4 H15C 3.3076 no . .
C6 H8A 2.6514 no . .
C6 H8B 3.3173 no . .
C7 H5 2.80(10) no . .
C8 H6A 2.5513 no . .
C8 H6B 3.0323 no . .
C9 H3 2.7948 no . .
C9 H2 3.14(7) no . .
C9 H11 3.2742 no . .
C9 H13 3.2627 no . .
C9 H15A 3.1345 no . .
C9 H15C 2.6870 no . .
C10 H3 2.9615 no . .
C10 H14 3.2434 no . .
C10 H15C 3.1145 no . .
C11 H13 3.2633 no . .
C12 H10 3.2251 no . .
C12 H14 3.2481 no . .
C13 H11 3.2650 no . .
C14 H2 3.59(7) no . .
C14 H10 3.2419 no . .
C14 H15A 3.3196 no . .
C14 H15C 3.1254 no . .
C15 H2 2.99(9) no . .
C15 H14 3.5677 no . .
C21 H22 2.80(8) no . .
C21 H23 2.7653 no . .
C21 H30 3.1396 no . .
C21 H34 3.5259 no . .
C22 H30 2.7005 no . .
C22 H34 2.6569 no . .
C22 H35A 2.7294 no . .
C22 H35B 3.4019 no . .
C22 H35C 2.7316 no . .
C23 H25 2.44(6) no . .
C23 H22 2.56(8) no . .
C23 H30 2.8018 no . .
C24 H22 2.51(8) no . .
C24 H26A 2.6399 no . .
C24 H26B 2.7430 no . .
C24 H35A 2.6856 no . .
C24 H35B 2.6483 no . .
C24 H35C 3.3318 no . .
C26 H28A 2.6265 no . .
C26 H28B 3.3285 no . .
C27 H25 2.67(7) no . .
C28 H26A 3.0121 no . .
C28 H26B 2.5599 no . .
C29 H22 3.27(7) no . .
C29 H23 2.7528 no . .
C29 H31 3.2804 no . .
C29 H33 3.2879 no . .
C29 H35A 3.2960 no . .
C29 H35C 2.6475 no . .
C30 H23 2.7515 no . .
C30 H34 3.2575 no . .
C30 H35C 2.8782 no . .
C31 H33 3.2807 no . .
C32 H30 3.2403 no . .
C32 H34 3.2405 no . .
C33 H31 3.2801 no . .
C34 H30 3.2572 no . .
C34 H35C 3.3903 no . .
C35 H25 3.46(6) no . .
C35 H22 3.04(7) no . .
C35 H30 3.4196 no . .
H25 H23 2.0757 no . .
H25 H26A 2.8354 no . .
H25 H26B 2.7715 no . .
H25 H27 2.6504 no . .
H25 H35B 3.2802 no . .
H22 H23 3.4967 no . .
H22 H34 3.2518 no . .
H22 H35A 2.5748 no . .
H3 H5 2.3720 no . .
H3 H2 3.1836 no . .
H3 H10 2.6065 no . .
H3 H15A 2.8772 no . .
H3 H15B 2.4237 no . .
H3 H15C 2.3435 no . .
H5 H6A 2.1526 no . .
H5 H6B 2.7589 no . .
H5 H7 3.1806 no . .
H5 H15B 3.3861 no . .
H6A H7 2.8563 no . .
H6A H8A 2.3671 no . .
H6A H8B 3.4938 no . .
H6B H7 2.4533 no . .
H6B H8A 3.2367 no . .
H7 H8A 2.7663 no . .
H7 H8B 2.2083 no . .
H2 H14 3.2085 no . .
H2 H15A 2.6620 no . .
H10 H11 2.3272 no . .
H10 H15C 3.3874 no . .
H13 H14 2.3324 no . .
H14 H15A 3.1503 no . .
H14 H15C 3.4126 no . .
H23 H30 2.2346 no . .
H23 H35A 2.8801 no . .
H23 H35B 2.3871 no . .
H23 H35C 2.3767 no . .
H26A H27 2.5343 no . .
H26A H28A 3.1690 no . .
H26B H27 2.8939 no . .
H26B H28A 2.3545 no . .
H26B H28B 3.5029 no . .
H27 H28A 2.7659 no . .
H27 H28B 2.2140 no . .
H30 H31 2.3343 no . .
H30 H35C 2.9967 no . .
H33 H34 2.3426 no . .
Br12 H11 3.3571 no . 2_557
Br12 H15C 3.2500 no . 2_547
Br12 H31 3.4714 no . 1_455
Br12 H33 3.0672 no . 2_557
Br32 H11 3.2421 no . 2_647
Br32 H13 3.0811 no . 1_645
Br32 H35C 3.2606 no . 2_647
F1 H25 2.81(3) no . 1_455
F1 H8A 3.0809 no . 2_546
F1 H8B 3.1521 no . 2_546
F1 H27 3.3623 no . 1_455
F2 H22 2.21(8) no . .
F2 H15A 3.4133 no . 1_545
F2 H15B 3.0505 no . 1_545
F3 H25 2.68(5) no . 1_455
F3 H8B 3.4935 no . 2_546
F3 H15A 3.2262 no . 1_545
F3 H23 2.5352 no . 1_455
F3 H30 2.8034 no . 1_455
F4 H25 3.53(6) no . 1_545
F4 H3 3.5651 no . 1_545
F4 H5 2.68(8) no . 1_545
F4 H15B 3.4177 no . 1_545
F4 H26A 2.6241 no . 1_545
F4 H35A 3.3247 no . 1_545
F4 H35B 2.6351 no . 1_545
F5 H2 3.05(9) no . 1_645
F5 H26A 3.4296 no . 1_545
F5 H27 3.0737 no . 1_545
F6 H5 3.46(8) no . 1_545
F6 H6A 2.9643 no . 1_545
F6 H26A 2.8904 no . 1_545
F6 H28A 2.7142 no . 2_646
F6 H28B 3.3198 no . 2_646
O2 H25 2.23(5) no . 1_455
O2 H23 2.8232 no . 1_455
O2 H27 3.2497 no . 1_455
O2 H35B 3.3361 no . 1_455
O4 H8B 2.6641 no . 2_556
O4 H27 2.7368 no . 1_455
O22 H3 3.5540 no . .
O22 H10 2.6129 no . .
O22 H15B 2.5905 no . 1_545
O24 H3 2.6339 no . .
O24 H5 2.07(9) no . .
N5 H26A 3.0956 no . .
N25 H5 3.40(6) no . .
N25 H2 3.18(10) no . 1_655
C1 H25 3.02(3) no . 1_455
C1 H22 3.46(8) no . .
C1 H23 3.4292 no . 1_455
C2 H25 3.19(4) no . 1_455
C2 H23 3.4183 no . 1_455
C6 H7 3.2171 no . 2_556
C6 H8B 3.4307 no . 2_556
C6 H26A 3.0846 no . .
C6 H28B 3.5611 no . 2_656
C7 H6B 3.0799 no . 2_546
C7 H7 3.4459 no . 2_556
C7 H26A 3.5219 no . .
C8 H6B 3.0903 no . 2_546
C8 H26A 3.5304 no . .
C8 H26B 3.2829 no . .
C8 H27 3.4420 no . 2_646
C8 H28B 3.2969 no . 2_646
C9 H23 3.4245 no . 1_455
C9 H30 3.3180 no . 1_455
C10 H22 3.43(8) no . .
C10 H15A 3.5382 no . 1_545
C10 H15B 3.5174 no . 1_545
C11 H31 3.3307 no . 1_455
C12 H31 3.0262 no . 1_455
C13 H30 3.4478 no . 1_455
C13 H31 3.4249 no . 1_455
C13 H35C 3.4060 no . 1_455
C14 H23 3.1851 no . 1_455
C14 H30 3.1980 no . 1_455
C14 H35B 3.3091 no . 1_455
C14 H35C 3.2150 no . 1_455
C15 H10 3.5169 no . 1_565
C15 H34 3.0983 no . 1_565
C21 H26A 3.2009 no . 1_545
C23 H14 3.4038 no . 1_655
C24 H5 2.98(7) no . .
C26 H5 3.06(6) no . .
C26 H6A 3.3684 no . .
C26 H8A 3.4523 no . .
C27 H8B 3.4554 no . 2_656
C27 H2 3.31(8) no . 1_655
C27 H26B 3.5929 no . 2_656
C27 H28A 3.5815 no . 2_656
C28 H6A 2.9873 no . 2_646
C28 H8A 3.3634 no . 2_646
C28 H8B 3.5595 no . 2_656
C28 H26B 2.9433 no . 2_656
C29 H35B 3.3324 no . 1_545
C30 H14 3.5790 no . 1_645
C31 H14 3.2517 no . 1_645
C32 H13 3.3438 no . 1_645
C33 H35B 3.3297 no . 1_545
C34 H15B 3.3899 no . 1_545
C34 H35B 3.1459 no . 1_545
C35 H14 2.9586 no . 1_655
H25 F1 2.81(3) no . 1_655
H25 F3 2.68(5) no . 1_655
H25 F4 3.53(6) no . 1_565
H25 O2 2.23(5) no . 1_655
H25 C1 3.02(3) no . 1_655
H25 C2 3.19(4) no . 1_655
H25 H2 2.44(11) no . 1_655
H22 F2 2.21(8) no . .
H22 C1 3.46(8) no . .
H22 C10 3.43(8) no . .
H22 H3 2.7789 no . .
H22 H10 2.4925 no . .
H22 H15B 2.9878 no . 1_545
H3 F4 3.5651 no . 1_565
H3 O22 3.5540 no . .
H3 O24 2.6339 no . .
H3 H22 2.7789 no . .
H3 H35A 2.8595 no . .
H5 F4 2.68(8) no . 1_565
H5 F6 3.46(8) no . 1_565
H5 O24 2.07(9) no . .
H5 N25 3.40(6) no . .
H5 C24 2.98(7) no . .
H5 C26 3.06(6) no . .
H5 H26A 2.3180 no . .
H5 H26B 3.2001 no . .
H6A F6 2.9643 no . 1_565
H6A C26 3.3684 no . .
H6A C28 2.9873 no . 2_656
H6A H7 3.4568 no . 2_556
H6A H26A 2.4878 no . .
H6A H26B 3.4603 no . .
H6A H28A 2.7884 no . 2_656
H6A H28B 2.8438 no . 2_656
H6B C7 3.0799 no . 2_556
H6B C8 3.0903 no . 2_556
H6B H7 2.4344 no . 2_556
H6B H8B 2.4917 no . 2_556
H6B H28B 3.3850 no . 2_656
H7 C6 3.2171 no . 2_546
H7 C7 3.4459 no . 2_546
H7 H6A 3.4568 no . 2_546
H7 H6B 2.4344 no . 2_546
H7 H28B 3.3354 no . 1_455
H8A F1 3.0809 no . 2_556
H8A C26 3.4523 no . .
H8A C28 3.3634 no . 2_656
H8A H26A 3.1337 no . .
H8A H26B 3.0086 no . .
H8A H28A 3.1648 no . .
H8A H28A 3.2752 no . 2_656
H8B F1 3.1521 no . 2_556
H8B F3 3.4935 no . 2_556
H8B O4 2.6641 no . 2_546
H8B C6 3.4307 no . 2_546
H8B C27 3.4554 no . 2_646
H8B C28 3.5595 no . 2_646
H8B H6B 2.4917 no . 2_546
H8B H27 2.7812 no . 2_646
H8B H28B 3.0169 no . 2_646
H2 F5 3.05(9) no . 1_465
H2 N25 3.18(10) no . 1_455
H2 C27 3.31(8) no . 1_455
H2 H25 2.44(11) no . 1_455
H2 H27 2.5693 no . 1_455
H10 O22 2.6129 no . .
H10 C15 3.5169 no . 1_545
H10 H22 2.4925 no . .
H10 H15A 3.3241 no . 1_545
H10 H15B 2.9209 no . 1_545
H10 H34 3.2992 no . .
H10 H35A 3.0577 no . .
H11 Br12 3.3571 no . 2_547
H11 Br32 3.2421 no . 2_657
H11 H31 3.5855 no . 1_455
H11 H34 3.1620 no . .
H13 Br32 3.0811 no . 1_465
H13 C32 3.3438 no . 1_465
H13 H31 3.5375 no . 1_465
H13 H33 3.0763 no . 2_557
H13 H35C 3.1447 no . 1_455
H14 C23 3.4038 no . 1_455
H14 C30 3.5790 no . 1_465
H14 C31 3.2517 no . 1_465
H14 C35 2.9586 no . 1_455
H14 H23 2.8579 no . 1_455
H14 H30 3.4769 no . 1_455
H14 H31 3.3032 no . 1_465
H14 H35B 2.4933 no . 1_455
H14 H35C 2.7594 no . 1_455
H15A F2 3.4133 no . 1_565
H15A F3 3.2262 no . 1_565
H15A C10 3.5382 no . 1_565
H15A H10 3.3241 no . 1_565
H15A H30 3.2043 no . 1_465
H15A H31 3.4783 no . 1_465
H15B F2 3.0505 no . 1_565
H15B F4 3.4177 no . 1_565
H15B O22 2.5905 no . 1_565
H15B C10 3.5174 no . 1_565
H15B C34 3.3899 no . 1_565
H15B H22 2.9878 no . 1_565
H15B H10 2.9209 no . 1_565
H15B H34 2.5023 no . 1_565
H15C Br12 3.2500 no . 2_557
H15C H34 2.8196 no . 1_565
H23 F3 2.5352 no . 1_655
H23 O2 2.8232 no . 1_655
H23 C1 3.4292 no . 1_655
H23 C2 3.4183 no . 1_655
H23 C9 3.4245 no . 1_655
H23 C14 3.1851 no . 1_655
H23 H14 2.8579 no . 1_655
H26A F4 2.6241 no . 1_565
H26A F5 3.4296 no . 1_565
H26A F6 2.8904 no . 1_565
H26A N5 3.0956 no . .
H26A C6 3.0846 no . .
H26A C7 3.5219 no . .
H26A C8 3.5304 no . .
H26A C21 3.2009 no . 1_565
H26A H5 2.3180 no . .
H26A H6A 2.4878 no . .
H26A H8A 3.1337 no . .
H26A H28A 3.3328 no . 2_656
H26B C8 3.2829 no . .
H26B C27 3.5929 no . 2_646
H26B C28 2.9433 no . 2_646
H26B H5 3.2001 no . .
H26B H6A 3.4603 no . .
H26B H8A 3.0086 no . .
H26B H28A 3.0794 no . 2_646
H26B H28B 2.7812 no . 2_646
H27 F1 3.3623 no . 1_655
H27 F5 3.0737 no . 1_565
H27 O2 3.2497 no . 1_655
H27 O4 2.7368 no . 1_655
H27 C8 3.4420 no . 2_656
H27 H8B 2.7812 no . 2_656
H27 H2 2.5693 no . 1_655
H28A F6 2.7142 no . 2_656
H28A C27 3.5815 no . 2_646
H28A H6A 2.7884 no . 2_646
H28A H8A 3.1648 no . .
H28A H8A 3.2752 no . 2_646
H28A H26A 3.3328 no . 2_646
H28A H26B 3.0794 no . 2_656
H28B F6 3.3198 no . 2_656
H28B C6 3.5611 no . 2_646
H28B C8 3.2969 no . 2_656
H28B H6A 2.8438 no . 2_646
H28B H6B 3.3850 no . 2_646
H28B H7 3.3354 no . 1_655
H28B H8B 3.0169 no . 2_656
H28B H26B 2.7812 no . 2_656
H30 F3 2.8034 no . 1_655
H30 C9 3.3180 no . 1_655
H30 C13 3.4478 no . 1_655
H30 C14 3.1980 no . 1_655
H30 H14 3.4769 no . 1_655
H30 H15A 3.2043 no . 1_645
H31 Br12 3.4714 no . 1_655
H31 C11 3.3307 no . 1_655
H31 C12 3.0262 no . 1_655
H31 C13 3.4249 no . 1_655
H31 H11 3.5855 no . 1_655
H31 H13 3.5375 no . 1_645
H31 H14 3.3032 no . 1_645
H31 H15A 3.4783 no . 1_645
H33 Br12 3.0672 no . 2_547
H33 H13 3.0763 no . 2_547
H34 C15 3.0983 no . 1_545
H34 H10 3.2992 no . .
H34 H11 3.1620 no . .
H34 H15B 2.5023 no . 1_545
H34 H15C 2.8196 no . 1_545
H34 H35B 3.4397 no . 1_545
H35A F4 3.3247 no . 1_565
H35A H3 2.8595 no . .
H35A H10 3.0577 no . .
H35B F4 2.6351 no . 1_565
H35B O2 3.3361 no . 1_655
H35B C14 3.3091 no . 1_655
H35B C29 3.3324 no . 1_565
H35B C33 3.3297 no . 1_565
H35B C34 3.1459 no . 1_565
H35B H14 2.4933 no . 1_655
H35B H34 3.4397 no . 1_565
H35C Br32 3.2606 no . 2_657
H35C C13 3.4060 no . 1_655
H35C C14 3.2150 no . 1_655
H35C H13 3.1447 no . 1_655
H35C H14 2.7594 no . 1_655

loop_
_geom_hbond_atom_site_label_D
_geom_hbond_atom_site_label_H
_geom_hbond_atom_site_label_A
_geom_hbond_site_symmetry_D
_geom_hbond_site_symmetry_H
_geom_hbond_site_symmetry_A
_geom_hbond_distance_DA
_geom_hbond_distance_DH
_geom_hbond_distance_HA
_geom_hbond_angle_DHA
_geom_hbond_publ_flag
O2 H2 F1 . . . 2.683(7) 0.98(7) 2.42(8) 95(5) no
O2 H2 O4 . . . 2.629(7) 0.98(7) 1.70(9) 156(8) no
O22 H22 F2 . . . 2.902(7) 0.98(7) 2.21(8) 126(6) no
O22 H22 O24 . . . 2.716(7) 0.98(7) 1.94(7) 135(7) no
N5 H5 O24 . . . 2.922(8) 0.98(6) 2.07(9) 144(7) no
N25 H25 O2 . . 1_655 3.035(8) 0.98(3) 2.23(5) 139(5) no

loop_
_geom_torsion_atom_site_label_1
_geom_torsion_atom_site_label_2
_geom_torsion_atom_site_label_3
_geom_torsion_atom_site_label_4
_geom_torsion
_geom_torsion_publ_flag
_geom_torsion_site_symmetry_1
_geom_torsion_site_symmetry_2
_geom_torsion_site_symmetry_3
_geom_torsion_site_symmetry_4
C4 N5 C6 C7 -101.6(7) no . . . .
C6 N5 C4 O4 -1.3(11) no . . . .
C6 N5 C4 C3 179.8(5) no . . . .
C24 N25 C26 C27 171.2(5) no . . . .
C26 N25 C24 O24 2.9(10) no . . . .
C26 N25 C24 C23 -177.2(5) no . . . .
F1 C1 C2 O2 52.9(7) no . . . .
F1 C1 C2 C3 -66.4(7) no . . . .
F1 C1 C2 C9 170.8(5) no . . . .
F2 C1 C2 O2 173.2(5) no . . . .
F2 C1 C2 C3 53.9(7) no . . . .
F2 C1 C2 C9 -69.0(7) no . . . .
F3 C1 C2 O2 -66.1(7) no . . . .
F3 C1 C2 C3 174.5(5) no . . . .
F3 C1 C2 C9 51.7(7) no . . . .
O2 C2 C3 C4 -49.9(7) no . . . .
O2 C2 C3 C15 68.6(7) no . . . .
O2 C2 C9 C10 171.7(5) no . . . .
O2 C2 C9 C14 -11.9(8) no . . . .
C1 C2 C3 C4 65.6(7) no . . . .
C1 C2 C3 C15 -175.9(5) no . . . .
C1 C2 C9 C10 56.9(8) no . . . .
C1 C2 C9 C14 -126.7(6) no . . . .
C3 C2 C9 C10 -65.0(8) no . . . .
C3 C2 C9 C14 111.4(7) no . . . .
C9 C2 C3 C4 -172.4(5) no . . . .
C9 C2 C3 C15 -53.8(7) no . . . .
C2 C3 C4 O4 53.9(8) no . . . .
C2 C3 C4 N5 -127.2(6) no . . . .
C15 C3 C4 O4 -67.6(8) no . . . .
C15 C3 C4 N5 111.3(6) no . . . .
N5 C6 C7 C8 -127.5(8) no . . . .
C2 C9 C10 C11 176.4(5) no . . . .
C2 C9 C14 C13 -175.9(6) no . . . .
C10 C9 C14 C13 0.6(10) no . . . .
C14 C9 C10 C11 -0.0(10) no . . . .
C9 C10 C11 C12 -0.4(10) no . . . .
C10 C11 C12 Br12 -178.4(5) no . . . .
C10 C11 C12 C13 0.3(10) no . . . .
Br12 C12 C13 C14 179.0(4) no . . . .
C11 C12 C13 C14 0.3(10) no . . . .
C12 C13 C14 C9 -0.7(10) no . . . .
F4 C21 C22 O22 -61.2(7) no . . . .
F4 C21 C22 C23 179.6(5) no . . . .
F4 C21 C22 C29 57.0(7) no . . . .
F5 C21 C22 O22 179.8(5) no . . . .
F5 C21 C22 C23 60.6(7) no . . . .
F5 C21 C22 C29 -61.9(7) no . . . .
F6 C21 C22 O22 58.1(7) no . . . .
F6 C21 C22 C23 -61.1(8) no . . . .
F6 C21 C22 C29 176.3(5) no . . . .
O22 C22 C23 C24 -57.2(7) no . . . .
O22 C22 C23 C35 63.3(7) no . . . .
O22 C22 C29 C30 -168.8(5) no . . . .
O22 C22 C29 C34 11.9(8) no . . . .
C21 C22 C23 C24 59.7(7) no . . . .
C21 C22 C23 C35 -179.9(5) no . . . .
C21 C22 C29 C30 75.7(7) no . . . .
C21 C22 C29 C34 -103.6(7) no . . . .
C23 C22 C29 C30 -46.6(8) no . . . .
C23 C22 C29 C34 134.1(6) no . . . .
C29 C22 C23 C24 -179.5(5) no . . . .
C29 C22 C23 C35 -59.1(7) no . . . .
C22 C23 C24 O24 52.8(8) no . . . .
C22 C23 C24 N25 -127.2(6) no . . . .
C35 C23 C24 O24 -68.4(7) no . . . .
C35 C23 C24 N25 111.6(6) no . . . .
N25 C26 C27 C28 133.2(6) no . . . .
C22 C29 C30 C31 177.8(5) no . . . .
C22 C29 C34 C33 -178.9(5) no . . . .
C30 C29 C34 C33 1.8(10) no . . . .
C34 C29 C30 C31 -2.9(9) no . . . .
C29 C30 C31 C32 0.9(10) no . . . .
C30 C31 C32 Br32 -174.6(5) no . . . .
C30 C31 C32 C33 2.3(10) no . . . .
Br32 C32 C33 C34 173.6(4) no . . . .
C31 C32 C33 C34 -3.3(10) no . . . .
C32 C33 C34 C29 1.2(10) no . . . .
